data_4129396
loop_
_publ_author_name
'Ahmad, Syed Usman'
'Szilv\'asi, Tibor'
'Irran, Elisabeth'
'Inoue, Shigeyoshi'

_publ_section_title
;
 An NHC-Stabilized Silicon Analogue of Acylium Ion: Synthesis, Structure,
 Reactivity, and Theoretical Studies.
;
_journal_issue 17
_journal_name_full 'Journal of the American Chemical Society'
_journal_page_first 5828
_journal_page_last 5836
_journal_paper_doi 10.1021/jacs.5b01853
_journal_volume 137
_journal_year 2015
_chemical_formula_moiety 'C48 H50 O4 Si2, 2(C7 H13 N2), 2(C2 H3 N)'
_chemical_formula_sum 'C66 H82 N6 O4 Si2'
_chemical_formula_weight 1079.56
_space_group_IT_number 14
_space_group_name_Hall '-P 2yn'
_space_group_name_H-M_alt 'P 1 21/n 1'
_symmetry_cell_setting monoclinic
_symmetry_space_group_name_H-M 'P 1 21/n 1'
_atom_sites_solution_hydrogens geom
_atom_sites_solution_primary direct
_atom_sites_solution_secondary difmap
_audit_creation_method
;
CrysAlisPro, Agilent Technologies,
Version 1.171.36.32 (release 02-08-2013 CrysAlis171 .NET)
(compiled Aug  2 2013,16:46:58)
;
_cell_angle_alpha 90.00
_cell_angle_beta 96.877(4)
_cell_angle_gamma 90.00
_cell_formula_units_Z 2
_cell_length_a 12.4980(6)
_cell_length_b 13.8363(7)
_cell_length_c 18.2313(8)
_cell_measurement_reflns_used 3400
_cell_measurement_temperature 150(2)
_cell_measurement_theta_max 72.9420
_cell_measurement_theta_min 4.0260
_cell_volume 3130.0(3)
_computing_cell_refinement
;
CrysAlisPro, Agilent Technologies,
Version 1.171.36.32 (release 02-08-2013 CrysAlis171 .NET)
(compiled Aug  2 2013,16:46:58)
;
_computing_data_collection
;
CrysAlisPro, Agilent Technologies,
Version 1.171.36.32 (release 02-08-2013 CrysAlis171 .NET)
(compiled Aug  2 2013,16:46:58)
;
_computing_data_reduction
;
CrysAlisPro, Agilent Technologies,
Version 1.171.36.32 (release 02-08-2013 CrysAlis171 .NET)
(compiled Aug  2 2013,16:46:58)
;
_computing_structure_refinement 'SHELXL-97 (Sheldrick, 1997)'
_computing_structure_solution 'SHELXS-97 (Sheldrick, 1990)'
_diffrn_ambient_temperature 150(2)
_diffrn_measured_fraction_theta_full 0.999
_diffrn_measured_fraction_theta_max 0.999
_diffrn_measurement_device_type 'SuperNova, Single source at offset, Atlas'
_diffrn_measurement_method '\w scans'
_diffrn_radiation_monochromator mirror
_diffrn_radiation_source 'SuperNova (Cu) X-ray Source'
_diffrn_radiation_type CuK\a
_diffrn_radiation_wavelength 1.54184
_diffrn_reflns_av_R_equivalents 0.0534
_diffrn_reflns_av_sigmaI/netI 0.0666
_diffrn_reflns_limit_h_max 14
_diffrn_reflns_limit_h_min -10
_diffrn_reflns_limit_k_max 15
_diffrn_reflns_limit_k_min -16
_diffrn_reflns_limit_l_max 21
_diffrn_reflns_limit_l_min -21
_diffrn_reflns_number 12398
_diffrn_reflns_theta_full 67.49
_diffrn_reflns_theta_max 67.49
_diffrn_reflns_theta_min 4.02
_exptl_absorpt_coefficient_mu 0.906
_exptl_absorpt_correction_T_max 0.8798
_exptl_absorpt_correction_T_min 0.8304
_exptl_absorpt_correction_type multi-scan
_exptl_absorpt_process_details
;
CrysAlisPro, Agilent Technologies,
Version 1.171.36.32 (release 02-08-2013 CrysAlis171 .NET)
(compiled Aug  2 2013,16:46:58)
Empirical absorption correction using spherical harmonics,
 implemented in SCALE3 ABSPACK scaling algorithm.
;
_exptl_crystal_colour colourless
_exptl_crystal_density_diffrn 1.145
_exptl_crystal_density_method 'not measured'
_exptl_crystal_description block
_exptl_crystal_F_000 1160
_exptl_crystal_size_max 0.21
_exptl_crystal_size_mid 0.20
_exptl_crystal_size_min 0.14
_refine_diff_density_max 0.462
_refine_diff_density_min -0.500
_refine_diff_density_rms 0.065
_refine_ls_extinction_method none
_refine_ls_goodness_of_fit_ref 1.078
_refine_ls_hydrogen_treatment constr
_refine_ls_matrix_type full
_refine_ls_number_parameters 388
_refine_ls_number_reflns 5634
_refine_ls_number_restraints 36
_refine_ls_restrained_S_all 1.076
_refine_ls_R_factor_all 0.0960
_refine_ls_R_factor_gt 0.0695
_refine_ls_shift/su_max 0.002
_refine_ls_shift/su_mean 0.000
_refine_ls_structure_factor_coef Fsqd
_refine_ls_weighting_details 'calc w=1/[\s^2^(Fo^2^)+(0.0785P)^2^+2.1850P] where P=(Fo^2^+2Fc^2^)/3'
_refine_ls_weighting_scheme calc
_refine_ls_wR_factor_gt 0.1731
_refine_ls_wR_factor_ref 0.1925
_reflns_number_gt 4080
_reflns_number_total 5634
_reflns_threshold_expression >2sigma(I)
_cod_data_source_file ja5b01853_si_003.cif
_cod_data_source_block cu-398
_cod_original_sg_symbol_H-M P21/n
_cod_database_code 4129396

loop_
_symmetry_equiv_pos_as_xyz
'x, y, z'
'-x+1/2, y+1/2, -z+1/2'
'-x, -y, -z'
'x-1/2, -y-1/2, z-1/2'

loop_
_atom_site_label
_atom_site_type_symbol
_atom_site_fract_x
_atom_site_fract_y
_atom_site_fract_z
_atom_site_U_iso_or_equiv
_atom_site_adp_type
_atom_site_occupancy
_atom_site_symmetry_multiplicity
_atom_site_calc_flag
_atom_site_refinement_flags
_atom_site_disorder_assembly
_atom_site_disorder_group
Si1 Si 0.49730(6) 0.55578(6) 0.55047(4) 0.0296(2) Uani 1 1 d . . .
O1 O 0.58920(15) 0.47957(16) 0.52196(11) 0.0314(5) Uani 1 1 d . . .
O2 O 0.52507(18) 0.66513(17) 0.55921(12) 0.0400(5) Uani 1 1 d . . .
N1 N 0.7007(2) 0.8235(2) 0.44596(15) 0.0404(7) Uani 1 1 d . . .
N2 N 0.7155(2) 0.8525(2) 0.56226(15) 0.0413(7) Uani 1 1 d . . .
C1 C 0.4495(2) 0.5011(2) 0.63612(16) 0.0310(7) Uani 1 1 d . . .
C2 C 0.3389(2) 0.5045(2) 0.64718(16) 0.0331(7) Uani 1 1 d . . .
C3 C 0.3022(3) 0.4523(3) 0.70472(17) 0.0400(8) Uani 1 1 d . . .
H3 H 0.2280 0.4545 0.7113 0.048 Uiso 1 1 calc R . .
C4 C 0.3721(3) 0.3975(3) 0.75225(17) 0.0420(8) Uani 1 1 d . . .
H4 H 0.3455 0.3596 0.7896 0.050 Uiso 1 1 calc R . .
C5 C 0.4816(3) 0.3981(3) 0.74504(17) 0.0382(7) Uani 1 1 d . . .
H5 H 0.5301 0.3622 0.7787 0.046 Uiso 1 1 calc R . .
C6 C 0.5207(2) 0.4510(2) 0.68879(16) 0.0330(7) Uani 1 1 d . . .
C7 C 0.6412(2) 0.4602(2) 0.69018(16) 0.0345(7) Uani 1 1 d . . .
C8 C 0.6908(3) 0.5443(3) 0.71977(17) 0.0388(7) Uani 1 1 d . . .
C9 C 0.8032(3) 0.5526(3) 0.72431(19) 0.0468(9) Uani 1 1 d . . .
H9 H 0.8371 0.6099 0.7443 0.056 Uiso 1 1 calc R . .
C10 C 0.8662(3) 0.4789(3) 0.7003(2) 0.0499(9) Uani 1 1 d . . .
C11 C 0.8154(3) 0.3966(3) 0.67163(18) 0.0450(9) Uani 1 1 d . . .
H11 H 0.8578 0.3457 0.6554 0.054 Uiso 1 1 calc R . .
C12 C 0.7030(3) 0.3852(3) 0.66549(17) 0.0384(8) Uani 1 1 d . . .
C13 C 0.6519(3) 0.2962(3) 0.63078(19) 0.0451(8) Uani 1 1 d . . .
H13A H 0.6049 0.3137 0.5858 0.068 Uiso 1 1 calc R . .
H13B H 0.6092 0.2645 0.6656 0.068 Uiso 1 1 calc R . .
H13C H 0.7081 0.2519 0.6181 0.068 Uiso 1 1 calc R . .
C14 C 0.9878(3) 0.4900(4) 0.7059(3) 0.0731(14) Uani 1 1 d . . .
H14A H 1.0196 0.4302 0.6896 0.110 Uiso 1 1 calc R . .
H14B H 1.0165 0.5033 0.7574 0.110 Uiso 1 1 calc R . .
H14C H 1.0056 0.5437 0.6746 0.110 Uiso 1 1 calc R . .
C15 C 0.6257(3) 0.6267(3) 0.74632(19) 0.0448(8) Uani 1 1 d . . .
H15A H 0.5779 0.6019 0.7808 0.067 Uiso 1 1 calc R . .
H15B H 0.5826 0.6567 0.7039 0.067 Uiso 1 1 calc R . .
H15C H 0.6746 0.6749 0.7714 0.067 Uiso 1 1 calc R . .
C16 C 0.2599(2) 0.5688(3) 0.60153(17) 0.0363(7) Uani 1 1 d . . .
C17 C 0.1876(2) 0.5313(2) 0.54367(18) 0.0361(7) Uani 1 1 d . . .
C18 C 0.1113(3) 0.5940(3) 0.5057(2) 0.0421(8) Uani 1 1 d . . .
H18 H 0.0617 0.5688 0.4668 0.051 Uiso 1 1 calc R . .
C19 C 0.1064(3) 0.6900(3) 0.5230(2) 0.0454(9) Uani 1 1 d . . .
C20 C 0.1790(3) 0.7259(3) 0.58041(19) 0.0441(8) Uani 1 1 d . . .
H20 H 0.1759 0.7923 0.5932 0.053 Uiso 1 1 calc R . .
C21 C 0.2563(2) 0.6665(3) 0.61967(18) 0.0396(8) Uani 1 1 d . . .
C22 C 0.3349(3) 0.7098(3) 0.6801(2) 0.0499(9) Uani 1 1 d . . .
H22A H 0.3320 0.6737 0.7261 0.075 Uiso 1 1 calc R . .
H22B H 0.3159 0.7775 0.6876 0.075 Uiso 1 1 calc R . .
H22C H 0.4080 0.7064 0.6659 0.075 Uiso 1 1 calc R . .
C23 C 0.0249(3) 0.7567(3) 0.4805(3) 0.0639(12) Uani 1 1 d . . .
H23A H -0.0222 0.7191 0.4443 0.096 Uiso 1 1 calc R . .
H23B H 0.0628 0.8060 0.4549 0.096 Uiso 1 1 calc R . .
H23C H -0.0186 0.7881 0.5150 0.096 Uiso 1 1 calc R . .
C24 C 0.1924(3) 0.4283(3) 0.5205(2) 0.0433(8) Uani 1 1 d . . .
H24A H 0.1333 0.4150 0.4814 0.065 Uiso 1 1 calc R . .
H24B H 0.1857 0.3863 0.5630 0.065 Uiso 1 1 calc R . .
H24C H 0.2615 0.4159 0.5018 0.065 Uiso 1 1 calc R . .
C25 C 0.6706(3) 0.7941(2) 0.50999(18) 0.0391(7) Uani 1 1 d . . .
H25 H 0.6250 0.7408 0.5169 0.047 Uiso 1 1 calc R . .
C26 C 0.7678(3) 0.9037(3) 0.45841(19) 0.0410(8) Uani 1 1 d . . .
C27 C 0.7768(3) 0.9214(3) 0.53175(19) 0.0420(8) Uani 1 1 d . . .
C28 C 0.8375(4) 0.9977(3) 0.5772(2) 0.0618(11) Uani 1 1 d . . .
H28A H 0.8684 1.0436 0.5446 0.093 Uiso 1 1 calc R . .
H28B H 0.8956 0.9677 0.6104 0.093 Uiso 1 1 calc R . .
H28C H 0.7885 1.0319 0.6064 0.093 Uiso 1 1 calc R . .
C29 C 0.8139(4) 0.9529(3) 0.3971(2) 0.0609(11) Uani 1 1 d . . .
H29A H 0.8559 1.0092 0.4164 0.091 Uiso 1 1 calc R . .
H29B H 0.7555 0.9741 0.3599 0.091 Uiso 1 1 calc R . .
H29C H 0.8610 0.9080 0.3744 0.091 Uiso 1 1 calc R . .
C30 C 0.6631(4) 0.7810(3) 0.3743(2) 0.0575(10) Uani 1 1 d . . .
H30A H 0.6235 0.7213 0.3816 0.086 Uiso 1 1 calc R . .
H30B H 0.7251 0.7664 0.3480 0.086 Uiso 1 1 calc R . .
H30C H 0.6154 0.8268 0.3453 0.086 Uiso 1 1 calc R . .
C31 C 0.6990(4) 0.8436(3) 0.6403(2) 0.0592(11) Uani 1 1 d . . .
H31A H 0.6447 0.7938 0.6455 0.089 Uiso 1 1 calc R . .
H31B H 0.6742 0.9056 0.6580 0.089 Uiso 1 1 calc R . .
H31C H 0.7670 0.8254 0.6694 0.089 Uiso 1 1 calc R . .
N3 N 0.5323(4) 0.0630(4) 0.5901(3) 0.0619(12) Uani 0.70 1 d PU A 1
C32 C 0.5624(5) 0.0959(4) 0.5389(3) 0.0524(12) Uani 0.70 1 d PU A 1
C33 C 0.6002(19) 0.1364(12) 0.4733(9) 0.054(3) Uani 0.70 1 d PU A 1
H33A H 0.5691 0.2008 0.4639 0.081 Uiso 0.70 1 calc PR A 1
H33B H 0.5782 0.0944 0.4309 0.081 Uiso 0.70 1 calc PR A 1
H33C H 0.6790 0.1412 0.4808 0.081 Uiso 0.70 1 calc PR A 1
N3A N 0.4764(11) -0.0029(10) 0.6042(7) 0.066(2) Uani 0.30 1 d PU B 2
C32A C 0.4420(13) -0.0647(11) 0.5675(8) 0.061(3) Uani 0.30 1 d PU B 2
C33A C 0.402(5) -0.146(4) 0.517(2) 0.059(4) Uani 0.30 1 d PU B 2
H33D H 0.4065 -0.1279 0.4657 0.089 Uiso 0.30 1 calc PR B 2
H33E H 0.3269 -0.1609 0.5236 0.089 Uiso 0.30 1 calc PR B 2
H33F H 0.4465 -0.2039 0.5293 0.089 Uiso 0.30 1 calc PR B 2

loop_
_atom_site_aniso_label
_atom_site_aniso_U_11
_atom_site_aniso_U_22
_atom_site_aniso_U_33
_atom_site_aniso_U_23
_atom_site_aniso_U_13
_atom_site_aniso_U_12
Si1 0.0260(4) 0.0374(5) 0.0262(4) 0.0015(3) 0.0059(3) -0.0015(3)
O1 0.0236(10) 0.0432(13) 0.0277(10) 0.0019(9) 0.0041(8) 0.0010(9)
O2 0.0412(12) 0.0450(14) 0.0347(12) 0.0014(10) 0.0078(9) -0.0024(10)
N1 0.0437(15) 0.0417(16) 0.0359(15) -0.0017(12) 0.0049(12) -0.0001(13)
N2 0.0431(15) 0.0458(17) 0.0353(15) 0.0033(13) 0.0054(12) -0.0043(13)
C1 0.0338(15) 0.0358(17) 0.0241(14) -0.0049(12) 0.0065(11) -0.0033(13)
C2 0.0293(15) 0.0434(18) 0.0273(15) -0.0055(13) 0.0066(12) -0.0019(13)
C3 0.0332(16) 0.056(2) 0.0331(17) -0.0026(16) 0.0110(13) -0.0060(15)
C4 0.0452(19) 0.056(2) 0.0268(16) 0.0011(15) 0.0109(14) -0.0112(16)
C5 0.0401(17) 0.048(2) 0.0258(15) 0.0006(14) 0.0023(13) -0.0043(15)
C6 0.0326(15) 0.0389(18) 0.0278(15) -0.0001(13) 0.0045(12) -0.0022(13)
C7 0.0321(16) 0.0460(19) 0.0248(15) 0.0020(14) 0.0018(12) -0.0012(14)
C8 0.0393(17) 0.046(2) 0.0308(16) 0.0025(14) 0.0022(13) -0.0048(15)
C9 0.0381(18) 0.061(2) 0.0392(18) -0.0001(17) -0.0026(14) -0.0125(17)
C10 0.0338(18) 0.074(3) 0.0417(19) 0.0007(19) 0.0047(15) -0.0032(18)
C11 0.0367(18) 0.062(2) 0.0362(18) 0.0016(17) 0.0051(14) 0.0063(17)
C12 0.0401(17) 0.049(2) 0.0254(15) 0.0038(14) 0.0017(13) 0.0007(15)
C13 0.0458(19) 0.049(2) 0.0402(19) -0.0004(16) 0.0022(15) 0.0102(16)
C14 0.034(2) 0.116(4) 0.070(3) -0.010(3) 0.0061(19) -0.012(2)
C15 0.0462(19) 0.047(2) 0.0388(18) -0.0023(16) -0.0039(15) -0.0056(16)
C16 0.0244(14) 0.052(2) 0.0338(16) -0.0019(15) 0.0098(12) 0.0003(14)
C17 0.0254(15) 0.0447(19) 0.0396(17) 0.0027(14) 0.0096(13) -0.0017(13)
C18 0.0283(16) 0.054(2) 0.0447(19) 0.0042(17) 0.0057(13) -0.0055(15)
C19 0.0325(17) 0.047(2) 0.058(2) 0.0061(17) 0.0103(15) 0.0012(15)
C20 0.0397(18) 0.043(2) 0.051(2) -0.0042(16) 0.0145(15) 0.0034(15)
C21 0.0287(15) 0.051(2) 0.0413(18) -0.0064(16) 0.0112(13) 0.0020(14)
C22 0.0448(19) 0.055(2) 0.050(2) -0.0168(18) 0.0064(16) 0.0048(17)
C23 0.043(2) 0.055(3) 0.092(3) 0.013(2) 0.000(2) 0.0022(18)
C24 0.0317(16) 0.047(2) 0.050(2) -0.0007(16) 0.0029(14) -0.0050(15)
C25 0.0382(17) 0.0376(19) 0.0414(18) 0.0024(15) 0.0050(14) -0.0057(14)
C26 0.0420(18) 0.042(2) 0.0394(18) 0.0049(15) 0.0063(14) -0.0042(15)
C27 0.0418(18) 0.045(2) 0.0386(18) 0.0059(15) 0.0013(14) -0.0055(15)
C28 0.071(3) 0.061(3) 0.051(2) 0.002(2) -0.003(2) -0.022(2)
C29 0.070(3) 0.066(3) 0.050(2) 0.008(2) 0.016(2) -0.013(2)
C30 0.070(3) 0.058(2) 0.044(2) -0.0085(19) 0.0034(18) -0.005(2)
C31 0.072(3) 0.070(3) 0.037(2) 0.0065(19) 0.0126(18) -0.011(2)
N3 0.074(3) 0.057(3) 0.053(3) -0.003(2) 0.000(2) -0.003(2)
C32 0.053(3) 0.047(3) 0.055(3) -0.004(2) 0.000(2) 0.001(2)
C33 0.051(4) 0.042(5) 0.069(5) 0.002(4) 0.008(5) 0.000(4)
N3A 0.082(6) 0.060(5) 0.055(5) -0.004(4) 0.003(4) -0.002(5)
C32A 0.069(6) 0.059(6) 0.056(6) -0.006(4) 0.009(5) 0.001(5)
C33A 0.062(9) 0.062(8) 0.057(8) -0.014(6) 0.019(7) 0.003(7)

loop_
_atom_type_symbol
_atom_type_description
_atom_type_scat_dispersion_real
_atom_type_scat_dispersion_imag
_atom_type_scat_source
C C 0.0181 0.0091 'International Tables Vol C Tables 4.2.6.8 and 6.1.1.4'
H H 0.0000 0.0000 'International Tables Vol C Tables 4.2.6.8 and 6.1.1.4'
N N 0.0311 0.0180 'International Tables Vol C Tables 4.2.6.8 and 6.1.1.4'
O O 0.0492 0.0322 'International Tables Vol C Tables 4.2.6.8 and 6.1.1.4'
Si Si 0.2541 0.3302 'International Tables Vol C Tables 4.2.6.8 and 6.1.1.4'

loop_
_geom_angle_atom_site_label_1
_geom_angle_atom_site_label_2
_geom_angle_atom_site_label_3
_geom_angle
_geom_angle_site_symmetry_1
_geom_angle_site_symmetry_3
O2 Si1 O1 118.64(12) . 3_666
O2 Si1 O1 119.18(12) . .
O1 Si1 O1 88.49(10) 3_666 .
O2 Si1 C1 113.09(13) . .
O1 Si1 C1 107.18(12) 3_666 .
O1 Si1 C1 107.34(12) . .
O2 Si1 Si1 132.44(10) . 3_666
O1 Si1 Si1 44.41(7) 3_666 3_666
O1 Si1 Si1 44.07(7) . 3_666
C1 Si1 Si1 114.47(11) . 3_666
Si1 O1 Si1 91.51(10) 3_666 .
C25 N1 C26 109.2(3) . .
C25 N1 C30 124.6(3) . .
C26 N1 C30 126.2(3) . .
C25 N2 C27 109.9(3) . .
C25 N2 C31 123.4(3) . .
C27 N2 C31 126.7(3) . .
C6 C1 C2 117.7(3) . .
C6 C1 Si1 121.4(2) . .
C2 C1 Si1 120.8(2) . .
C3 C2 C1 120.2(3) . .
C3 C2 C16 118.0(3) . .
C1 C2 C16 121.7(3) . .
C4 C3 C2 121.1(3) . .
C3 C4 C5 119.5(3) . .
C4 C5 C6 120.6(3) . .
C5 C6 C1 120.6(3) . .
C5 C6 C7 118.0(3) . .
C1 C6 C7 121.1(3) . .
C8 C7 C12 120.4(3) . .
C8 C7 C6 118.3(3) . .
C12 C7 C6 121.3(3) . .
C7 C8 C9 119.2(3) . .
C7 C8 C15 121.4(3) . .
C9 C8 C15 119.5(3) . .
C10 C9 C8 121.5(4) . .
C11 C10 C9 118.2(3) . .
C11 C10 C14 121.5(4) . .
C9 C10 C14 120.3(4) . .
C10 C11 C12 122.4(3) . .
C7 C12 C11 118.4(3) . .
C7 C12 C13 121.6(3) . .
C11 C12 C13 120.0(3) . .
C21 C16 C17 120.0(3) . .
C21 C16 C2 118.7(3) . .
C17 C16 C2 121.2(3) . .
C16 C17 C18 118.6(3) . .
C16 C17 C24 121.5(3) . .
C18 C17 C24 119.8(3) . .
C19 C18 C17 122.1(3) . .
C18 C19 C20 118.5(3) . .
C18 C19 C23 121.3(4) . .
C20 C19 C23 120.2(4) . .
C19 C20 C21 121.5(3) . .
C16 C21 C20 119.3(3) . .
C16 C21 C22 121.4(3) . .
C20 C21 C22 119.3(3) . .
N2 C25 N1 107.7(3) . .
C27 C26 N1 106.4(3) . .
C27 C26 C29 132.0(4) . .
N1 C26 C29 121.6(3) . .
C26 C27 N2 106.8(3) . .
C26 C27 C28 130.9(3) . .
N2 C27 C28 122.3(3) . .
N3 C32 C33 179.1(9) . .
N3A C32A C33A 177(3) . .

loop_
_geom_bond_atom_site_label_1
_geom_bond_atom_site_label_2
_geom_bond_distance
_geom_bond_site_symmetry_2
Si1 O2 1.556(3) .
Si1 O1 1.676(2) 3_666
Si1 O1 1.687(2) .
Si1 C1 1.895(3) .
Si1 Si1 2.4091(16) 3_666
O1 Si1 1.676(2) 3_666
N1 C25 1.332(4) .
N1 C26 1.393(5) .
N1 C30 1.458(4) .
N2 C25 1.322(4) .
N2 C27 1.381(4) .
N2 C31 1.467(4) .
C1 C6 1.411(4) .
C1 C2 1.421(4) .
C2 C3 1.395(4) .
C2 C16 1.504(5) .
C3 C4 1.381(5) .
C4 C5 1.391(5) .
C5 C6 1.395(4) .
C6 C7 1.509(4) .
C7 C8 1.395(5) .
C7 C12 1.400(5) .
C8 C9 1.402(5) .
C8 C15 1.514(5) .
C9 C10 1.391(6) .
C10 C11 1.376(6) .
C10 C14 1.517(5) .
C11 C12 1.405(5) .
C12 C13 1.493(5) .
C16 C21 1.393(5) .
C16 C17 1.404(5) .
C17 C18 1.408(5) .
C17 C24 1.490(5) .
C18 C19 1.369(5) .
C19 C20 1.392(5) .
C19 C23 1.517(5) .
C20 C21 1.399(5) .
C21 C22 1.510(5) .
C26 C27 1.351(5) .
C26 C29 1.484(5) .
C27 C28 1.492(5) .
N3 C32 1.141(8) .
C32 C33 1.451(18) .
N3A C32A 1.138(19) .
C32A C33A 1.50(5) .
